data_7201372
loop_
_publ_author_name
'Neumann, Marcus Aurelius'
'Perrin, Marc-Antoine'

_publ_section_title
;
 Can crystal structure prediction guide experimentalists to a new
 polymorph of paracetamol?
;
_journal_issue 11
_journal_name_full CrystEngComm
_journal_page_first 2475
_journal_paper_doi 10.1039/b909819d
_journal_volume 11
_journal_year 2009
_space_group_IT_number 9
_symmetry_cell_setting monoclinic
_symmetry_Int_Tables_number 9
_symmetry_space_group_name_Hall 'C -2yc'
_symmetry_space_group_name_H-M 'C 1 c 1'
_cell_angle_alpha 90.000000
_cell_angle_beta 77.924416
_cell_angle_gamma 90.000000
_cell_length_a 9.239517
_cell_length_b 17.412312
_cell_length_c 9.231196
_cell_volume 1452.265
_cod_data_source_file b909819d.txt
_cod_data_source_block 24
_cod_original_sg_symbol_H-M 'C c'
_cod_struct_determination_method theoretical
_cod_database_code 7201372

loop_
_symmetry_equiv_pos_site_id
_symmetry_equiv_pos_as_xyz
1 x,y,z
2 x,-y,z+1/2
3 x+1/2,y+1/2,z
4 x+1/2,-y+1/2,z+1/2

loop_
_atom_site_label
_atom_site_type_symbol
_atom_site_fract_x
_atom_site_fract_y
_atom_site_fract_z
C0_0 C 0.692602 -0.332810 -0.173648
C1_0 C 0.766714 -0.330849 -0.322526
C2_0 C 0.676566 -0.264434 -0.091987
N3_0 N 0.625058 -0.398864 -0.099939
C4_0 C 0.817512 -0.261259 -0.388903
H5_0 H 0.782318 -0.383532 -0.386502
C6_0 C 0.731024 -0.195594 -0.156953
H7_0 H 0.622132 -0.265175 0.024430
C8_0 C 0.646276 -0.473841 -0.135950
H9_0 H 0.541074 -0.387815 -0.010215
C10_0 C 0.799182 -0.192953 -0.307145
H11_0 H 0.870205 -0.259621 -0.505847
H12_0 H 0.721707 -0.143777 -0.090282
C13_0 C 0.546652 -0.528178 -0.033642
O14_0 O 0.739259 -0.496642 -0.247083
O15_0 O 0.850807 -0.125436 -0.374662
H16_0 H 0.499239 -0.502469 0.073683
H17_0 H 0.454643 -0.545230 -0.085321
H18_0 H 0.608218 -0.579813 -0.016472
H19_0 H 0.804642 -0.079928 -0.313880
H12_1 H 0.508704 -0.258305 -0.355782
C6_1 C 0.391612 -0.260848 -0.304166
C2_1 C 0.327211 -0.330713 -0.252326
C10_1 C 0.307635 -0.193334 -0.288672
C0_1 C 0.177494 -0.333792 -0.181779
H7_1 H 0.393487 -0.382591 -0.263691
C4_1 C 0.157022 -0.196982 -0.222297
O15_1 O 0.374262 -0.125762 -0.341401
C1_1 C 0.093370 -0.266320 -0.168691
N3_1 N 0.104021 -0.400490 -0.117096
H11_1 H 0.088760 -0.145832 -0.215907
H19_1 H 0.310285 -0.080299 -0.301067
H5_1 H -0.023938 -0.268342 -0.117553
C8_1 C 0.137676 -0.475168 -0.145309
H9_1 H 0.012935 -0.390144 -0.034497
C13_1 C 0.031423 -0.531070 -0.054409
O14_1 O 0.249022 -0.496843 -0.239604
H16_1 H 0.008039 -0.577500 -0.126183
H17_1 H 0.082394 -0.555942 0.032243
H18_1 H -0.072410 -0.503982 0.000107
